data_4320798
loop_
_publ_author_name
'Eric G. Tulsky'
'Jeffrey R. Long'

_publ_contact_author
;
       Jeffrey R. Long
       Department of Chemistry
       University of California, Berkeley
       United States of America
;
_publ_contact_author_email jlong@cchem.berkeley.edu
_publ_contact_author_fax '510 643-3832'
_publ_contact_author_phone '510 642-0860'
_publ_section_title
;
 Heterometal Substitution in the Dimensional Reduction of Cluster
 Frameworks: Synthesis of Soluble [Re6-nOsnSe8Cl6](4-n) (n = 1-3)
 Cluster-Containing Solids
;
_journal_name_full 'Inorganic Chemistry'
_journal_page_first 6990
_journal_page_last 7002
_journal_paper_doi 10.1021/ic010867d
_journal_volume 40
_journal_year 2001
_chemical_compound_source synthetic
_chemical_formula_sum 'Cl6 Cs3 H4 O2 Os Re5 Se8'
_chemical_formula_weight 2400.34
_chemical_name_systematic
;
?
;
_space_group_IT_number 14
_symmetry_cell_setting monoclinic
_symmetry_space_group_name_Hall '-P 2yn'
_symmetry_space_group_name_H-M 'P 1 21/n 1'
_atom_sites_solution_hydrogens geom
_atom_sites_solution_primary direct
_atom_sites_solution_secondary difmap
_audit_creation_method SHELXL
_cell_angle_alpha 90.00
_cell_angle_beta 113.9180(10)
_cell_angle_gamma 90.00
_cell_formula_units_Z 2
_cell_length_a 9.7255(7)
_cell_length_b 12.8958(9)
_cell_length_c 11.8300(9)
_cell_measurement_temperature 161(2)
_cell_volume 1356.29(17)
_computing_cell_refinement 'Bruker SAINT'
_computing_data_collection 'Bruker SMART'
_computing_data_reduction 'Bruker SAINT'
_computing_molecular_graphics 'Bruker SHELXTL'
_computing_publication_material 'Bruker SHELXTL'
_computing_structure_refinement 'SHELXL-93 (Sheldrick, 1993)'
_computing_structure_solution 'SHELXS-86 (Sheldrick, 1990)'
_diffrn_ambient_temperature 161(2)
_diffrn_radiation_monochromator graphite
_diffrn_radiation_source 'fine-focus sealed tube'
_diffrn_radiation_type MoK\a
_diffrn_radiation_wavelength 0.71073
_diffrn_reflns_av_R_equivalents 0.0522
_diffrn_reflns_av_sigmaI/netI 0.0528
_diffrn_reflns_limit_h_max 11
_diffrn_reflns_limit_h_min -12
_diffrn_reflns_limit_k_max 15
_diffrn_reflns_limit_k_min -14
_diffrn_reflns_limit_l_max 13
_diffrn_reflns_limit_l_min -14
_diffrn_reflns_number 6365
_diffrn_reflns_theta_max 26.06
_diffrn_reflns_theta_min 2.30
_exptl_absorpt_coefficient_mu 42.182
_exptl_absorpt_correction_type multi-scan
_exptl_absorpt_process_details 'Blessing, Acta Cryst. (1995) A51 33-38'
_exptl_crystal_colour 'dark wine-red'
_exptl_crystal_density_diffrn 5.878
_exptl_crystal_description 'rectangular prisms'
_exptl_crystal_F_000 2020
_exptl_crystal_size_max 0.19
_exptl_crystal_size_mid 0.17
_exptl_crystal_size_min 0.15
_refine_diff_density_max 4.406
_refine_diff_density_min -2.946
_refine_diff_density_rms 0.597
_refine_ls_extinction_coef 0.00013(9)
_refine_ls_extinction_expression Fc^*^=kFc[1+0.001xFc^2^\l^3^/sin(2\q)]^-1/4^
_refine_ls_extinction_method SHELXL
_refine_ls_goodness_of_fit_all 1.053
_refine_ls_goodness_of_fit_obs 1.142
_refine_ls_matrix_type full
_refine_ls_number_parameters 116
_refine_ls_number_reflns 2407
_refine_ls_number_restraints 0
_refine_ls_restrained_S_all 1.053
_refine_ls_restrained_S_obs 1.142
_refine_ls_R_factor_all 0.0684
_refine_ls_R_factor_obs 0.0589
_refine_ls_shift/esd_max 0.000
_refine_ls_shift/esd_mean 0.000
_refine_ls_structure_factor_coef Fsqd
_refine_ls_weighting_details 'w=1/[\s^2^(Fo^2^)+(0.1109P)^2^+0.0000P] where P=(Fo^2^+2Fc^2^)/3'
_refine_ls_weighting_scheme calc
_refine_ls_wR_factor_all 0.1651
_refine_ls_wR_factor_obs 0.1606
_reflns_number_observed 1947
_reflns_number_total 2407
_reflns_observed_criterion >2sigma(I)
_cod_data_source_file ic010867d_2.cif
_cod_data_source_block compound2
_cod_depositor_comments
;
The following automatic conversions were performed:

'_exptl_absorpt_correction_type' value 'multiscan' changed to
'multi-scan' according to the built-in table from CIF Core dictionary
named 'cif_core.dic' version 2.4.1 from 2010-06-29.

Automatic conversion script
Id: cif_fix_values 1646 2011-03-28 12:23:43Z adriana 

The following automatic conversions were performed:

'_refine_ls_weighting_scheme' value 'calc
w=1/[\s^2^(Fo^2^)+(0.1109P)^2^+0.0000P] where P=(Fo^2^+2Fc^2^)/3' was
changed to 'calc'. New tag '_refine_ls_weighting_details' was
created. The value of the new tag was set to
'w=1/[\s^2^(Fo^2^)+(0.1109P)^2^+0.0000P] where P=(Fo^2^+2Fc^2^)/3'.

Automatic conversion script
Id: cif_fix_values 3143 2015-03-26 13:38:13Z robertas 
;
_cod_original_cell_volume 1356.3(2)
_cod_original_formula_sum 'H4 Cl6 Cs3 O2 Os Re5 Se8'
_cod_database_code 4320798

loop_
_symmetry_equiv_pos_as_xyz
'x, y, z'
'-x+1/2, y+1/2, -z+1/2'
'-x, -y, -z'
'x-1/2, -y-1/2, z-1/2'

loop_
_atom_site_aniso_label
_atom_site_aniso_U_11
_atom_site_aniso_U_22
_atom_site_aniso_U_33
_atom_site_aniso_U_23
_atom_site_aniso_U_13
_atom_site_aniso_U_12
Os1 0.0403(5) 0.0308(5) 0.0426(5) 0.0018(3) 0.0265(4) 0.0007(3)
Os2 0.0374(5) 0.0319(5) 0.0438(5) 0.0005(3) 0.0247(4) 0.0001(3)
Os3 0.0398(5) 0.0294(5) 0.0437(5) 0.0006(3) 0.0265(4) 0.0012(3)
Re1 0.0403(5) 0.0308(5) 0.0426(5) 0.0018(3) 0.0265(4) 0.0007(3)
Re2 0.0374(5) 0.0319(5) 0.0438(5) 0.0005(3) 0.0247(4) 0.0001(3)
Re3 0.0398(5) 0.0294(5) 0.0437(5) 0.0006(3) 0.0265(4) 0.0012(3)
Se1 0.0430(12) 0.0358(12) 0.0463(12) 0.0031(9) 0.0256(10) 0.0038(9)
Se2 0.0462(12) 0.0321(12) 0.0525(13) 0.0005(9) 0.0308(10) -0.0019(9)
Se3 0.0428(12) 0.0374(12) 0.0518(13) 0.0019(9) 0.0324(10) 0.0023(10)
Se4 0.0443(12) 0.0349(11) 0.0441(12) -0.0017(9) 0.0259(10) 0.0010(9)
Cl3 0.048(3) 0.034(3) 0.051(3) 0.001(2) 0.030(3) 0.006(2)
Cl1 0.062(4) 0.047(3) 0.050(3) 0.009(2) 0.034(3) 0.000(3)
Cl2 0.038(3) 0.055(4) 0.054(3) 0.003(3) 0.019(3) -0.005(3)
Cs1 0.0546(9) 0.0483(9) 0.0622(10) 0.0007(7) 0.0376(8) -0.0046(7)
Cs2 0.0663(15) 0.0423(12) 0.0569(13) -0.0019(9) 0.0277(11) 0.0071(10)
O1 0.093(17) 0.063(14) 0.098(17) -0.008(12) 0.032(14) -0.007(12)

loop_
_atom_site_label
_atom_site_type_symbol
_atom_site_fract_x
_atom_site_fract_y
_atom_site_fract_z
_atom_site_U_iso_or_equiv
_atom_site_thermal_displace_type
_atom_site_occupancy
_atom_site_calc_flag
_atom_site_refinement_flags
_atom_site_disorder_group
Os1 Os 0.01690(10) 0.06211(7) 0.36466(8) 0.0348(3) Uani 0.17 d P .
Os2 Os 0.19737(9) 0.03705(6) 0.59766(8) 0.0350(3) Uani 0.17 d P .
Os3 Os -0.06684(10) 0.12437(6) 0.53810(8) 0.0346(3) Uani 0.17 d P .
Re1 Re 0.01690(10) 0.06211(7) 0.36466(8) 0.0348(3) Uani 0.83 d P .
Re2 Re 0.19737(9) 0.03705(6) 0.59766(8) 0.0350(3) Uani 0.83 d P .
Re3 Re -0.06684(10) 0.12437(6) 0.53810(8) 0.0346(3) Uani 0.83 d P .
Se1 Se -0.2363(3) 0.1435(2) 0.3112(2) 0.0393(5) Uani 1 d . .
Se2 Se 0.1390(3) 0.2149(2) 0.5015(2) 0.0401(5) Uani 1 d . .
Se3 Se 0.2688(3) -0.0252(2) 0.4269(2) 0.0397(5) Uani 1 d . .
Se4 Se -0.1106(3) -0.0940(2) 0.2389(2) 0.0386(5) Uani 1 d . .
Cl3 Cl -0.1582(6) 0.2871(4) 0.5858(5) 0.0411(12) Uani 1 d . .
Cl1 Cl 0.0508(7) 0.1414(5) 0.1924(6) 0.0495(14) Uani 1 d . .
Cl2 Cl 0.4545(6) 0.0863(5) 0.7160(6) 0.0488(14) Uani 1 d . .
Cs1 Cs -0.5585(2) 0.22661(12) 0.4063(2) 0.0506(4) Uani 1 d . .
Cs2 Cs 0.5000 0.0000 1.0000 0.0542(6) Uani 1 d S .
O1 O -0.6908(30) 0.4498(17) 0.4280(24) 0.087(7) Uani 1 d . .

loop_
_atom_type_symbol
_atom_type_description
_atom_type_scat_dispersion_real
_atom_type_scat_dispersion_imag
_atom_type_scat_source
Cl Cl 0.1484 0.1585 'International Tables Vol C Tables 4.2.6.8 and 6.1.1.4'
Se Se -0.0929 2.2259 'International Tables Vol C Tables 4.2.6.8 and 6.1.1.4'
Cs Cs -0.3680 2.1192 'International Tables Vol C Tables 4.2.6.8 and 6.1.1.4'
Re Re -1.0185 7.2310 'International Tables Vol C Tables 4.2.6.8 and 6.1.1.4'
Os Os -1.2165 7.6030 'International Tables Vol C Tables 4.2.6.8 and 6.1.1.4'
O O 0.0106 0.0060 'International Tables Vol C Tables 4.2.6.8 and 6.1.1.4'
H H 0.0000 0.0000 'International Tables Vol C Tables 4.2.6.8 and 6.1.1.4'

loop_
_geom_angle_atom_site_label_1
_geom_angle_atom_site_label_2
_geom_angle_atom_site_label_3
_geom_angle
_geom_angle_site_symmetry_1
_geom_angle_site_symmetry_3
_geom_angle_publ_flag
Cl1 Os1 Se1 93.8(2) . . ?
Cl1 Os1 Se4 92.5(2) . . ?
Se1 Os1 Se4 89.30(8) . . ?
Cl1 Os1 Se3 89.2(2) . . ?
Se1 Os1 Se3 176.95(8) . . ?
Se4 Os1 Se3 90.15(8) . . ?
Cl1 Os1 Se2 91.2(2) . . ?
Se1 Os1 Se2 89.62(8) . . ?
Se4 Os1 Se2 176.23(8) . . ?
Se3 Os1 Se2 90.74(8) . . ?
Cl1 Os1 Os2 132.6(2) . . ?
Se1 Os1 Os2 119.14(6) . . ?
Se4 Os1 Os2 118.93(6) . . ?
Se3 Os1 Os2 58.67(6) . . ?
Se2 Os1 Os2 58.69(6) . . ?
Cl1 Os1 Re2 132.6(2) . . ?
Se1 Os1 Re2 119.14(6) . . ?
Se4 Os1 Re2 118.93(6) . . ?
Se3 Os1 Re2 58.67(6) . . ?
Se2 Os1 Re2 58.69(6) . . ?
Os2 Os1 Re2 0.00(7) . . ?
Cl1 Os1 Os3 136.2(2) . . ?
Se1 Os1 Os3 58.99(6) . . ?
Se4 Os1 Os3 118.28(6) . . ?
Se3 Os1 Os3 118.82(6) . . ?
Se2 Os1 Os3 58.18(5) . . ?
Os2 Os1 Os3 60.16(3) . . ?
Re2 Os1 Os3 60.16(3) . . ?
Cl1 Os1 Re3 136.2(2) . . ?
Se1 Os1 Re3 58.99(6) . . ?
Se4 Os1 Re3 118.28(6) . . ?
Se3 Os1 Re3 118.82(6) . . ?
Se2 Os1 Re3 58.18(5) . . ?
Os2 Os1 Re3 60.16(3) . . ?
Re2 Os1 Re3 60.16(3) . . ?
Os3 Os1 Re3 0.00(6) . . ?
Cl1 Os1 Re3 133.8(2) . 3_556 ?
Se1 Os1 Re3 118.79(6) . 3_556 ?
Se4 Os1 Re3 58.96(6) . 3_556 ?
Se3 Os1 Re3 58.48(5) . 3_556 ?
Se2 Os1 Re3 118.64(7) . 3_556 ?
Os2 Os1 Re3 59.98(3) . 3_556 ?
Re2 Os1 Re3 59.98(3) . 3_556 ?
Os3 Os1 Re3 89.92(4) . 3_556 ?
Re3 Os1 Re3 89.92(4) . 3_556 ?
Cl1 Os1 Os3 133.8(2) . 3_556 ?
Se1 Os1 Os3 118.79(6) . 3_556 ?
Se4 Os1 Os3 58.96(6) . 3_556 ?
Se3 Os1 Os3 58.48(5) . 3_556 ?
Se2 Os1 Os3 118.64(7) . 3_556 ?
Os2 Os1 Os3 59.98(3) . 3_556 ?
Re2 Os1 Os3 59.98(3) . 3_556 ?
Os3 Os1 Os3 89.92(4) . 3_556 ?
Re3 Os1 Os3 89.92(4) . 3_556 ?
Re3 Os1 Os3 0.00(7) 3_556 3_556 ?
Cl1 Os1 Os2 137.4(2) . 3_556 ?
Se1 Os1 Os2 58.85(5) . 3_556 ?
Se4 Os1 Os2 58.43(5) . 3_556 ?
Se3 Os1 Os2 118.42(6) . 3_556 ?
Se2 Os1 Os2 118.03(6) . 3_556 ?
Os2 Os1 Os2 90.03(4) . 3_556 ?
Re2 Os1 Os2 90.03(4) . 3_556 ?
Os3 Os1 Os2 59.86(3) . 3_556 ?
Re3 Os1 Os2 59.86(3) . 3_556 ?
Re3 Os1 Os2 59.95(3) 3_556 3_556 ?
Os3 Os1 Os2 59.95(3) 3_556 3_556 ?
Cl2 Os2 Se4 94.0(2) . 3_556 ?
Cl2 Os2 Se3 89.5(2) . . ?
Se4 Os2 Se3 176.48(8) 3_556 . ?
Cl2 Os2 Se2 90.8(2) . . ?
Se4 Os2 Se2 89.80(7) 3_556 . ?
Se3 Os2 Se2 90.77(7) . . ?
Cl2 Os2 Se1 93.1(2) . 3_556 ?
Se4 Os2 Se1 88.87(7) 3_556 3_556 ?
Se3 Os2 Se1 90.34(8) . 3_556 ?
Se2 Os2 Se1 175.97(8) . 3_556 ?
Cl2 Os2 Os1 132.48(15) . . ?
Se4 Os2 Os1 118.88(6) 3_556 . ?
Se3 Os2 Os1 58.70(6) . . ?
Se2 Os2 Os1 58.71(6) . . ?
Se1 Os2 Os1 118.87(6) 3_556 . ?
Cl2 Os2 Re1 132.48(15) . . ?
Se4 Os2 Re1 118.88(6) 3_556 . ?
Se3 Os2 Re1 58.70(6) . . ?
Se2 Os2 Re1 58.71(6) . . ?
Se1 Os2 Re1 118.87(6) 3_556 . ?
Os1 Os2 Re1 0.00(7) . . ?
Cl2 Os2 Re3 134.2(2) . 3_556 ?
Se4 Os2 Re3 118.26(6) 3_556 3_556 ?
Se3 Os2 Re3 58.53(6) . 3_556 ?
Se2 Os2 Re3 118.79(7) . 3_556 ?
Se1 Os2 Re3 58.77(6) 3_556 3_556 ?
Os1 Os2 Re3 60.11(3) . 3_556 ?
Re1 Os2 Re3 60.11(3) . 3_556 ?
Cl2 Os2 Os3 134.2(2) . 3_556 ?
Se4 Os2 Os3 118.26(6) 3_556 3_556 ?
Se3 Os2 Os3 58.53(6) . 3_556 ?
Se2 Os2 Os3 118.79(7) . 3_556 ?
Se1 Os2 Os3 58.77(6) 3_556 3_556 ?
Os1 Os2 Os3 60.11(3) . 3_556 ?
Re1 Os2 Os3 60.11(3) . 3_556 ?
Re3 Os2 Os3 0.00(7) 3_556 3_556 ?
Cl2 Os2 Os3 135.8(2) . . ?
Se4 Os2 Os3 58.93(6) 3_556 . ?
Se3 Os2 Os3 118.65(6) . . ?
Se2 Os2 Os3 58.12(6) . . ?
Se1 Os2 Os3 118.04(6) 3_556 . ?
Os1 Os2 Os3 59.97(3) . . ?
Re1 Os2 Os3 59.97(3) . . ?
Re3 Os2 Os3 89.89(4) 3_556 . ?
Os3 Os2 Os3 89.89(4) 3_556 . ?
Cl2 Os2 Re3 135.8(2) . . ?
Se4 Os2 Re3 58.93(6) 3_556 . ?
Se3 Os2 Re3 118.65(6) . . ?
Se2 Os2 Re3 58.12(6) . . ?
Se1 Os2 Re3 118.04(6) 3_556 . ?
Os1 Os2 Re3 59.97(3) . . ?
Re1 Os2 Re3 59.97(3) . . ?
Re3 Os2 Re3 89.89(4) 3_556 . ?
Os3 Os2 Re3 89.89(4) 3_556 . ?
Os3 Os2 Re3 0.00(6) . . ?
Cl2 Os2 Re1 137.54(15) . 3_556 ?
Se4 Os2 Re1 58.39(6) 3_556 3_556 ?
Se3 Os2 Re1 118.39(6) . 3_556 ?
Se2 Os2 Re1 118.00(6) . 3_556 ?
Se1 Os2 Re1 58.16(6) 3_556 3_556 ?
Os1 Os2 Re1 89.97(4) . 3_556 ?
Re1 Os2 Re1 89.97(4) . 3_556 ?
Re3 Os2 Re1 59.87(3) 3_556 3_556 ?
Os3 Os2 Re1 59.87(3) 3_556 3_556 ?
Os3 Os2 Re1 59.88(3) . 3_556 ?
Re3 Os2 Re1 59.88(3) . 3_556 ?
Cl3 Os3 Se2 91.75(14) . . ?
Cl3 Os3 Se3 90.99(14) . 3_556 ?
Se2 Os3 Se3 177.26(8) . 3_556 ?
Cl3 Os3 Se1 91.14(15) . . ?
Se2 Os3 Se1 89.65(8) . . ?
Se3 Os3 Se1 90.45(8) 3_556 . ?
Cl3 Os3 Se4 92.89(15) . 3_556 ?
Se2 Os3 Se4 89.84(8) . 3_556 ?
Se3 Os3 Se4 89.87(8) 3_556 3_556 ?
Se1 Os3 Se4 175.95(8) . 3_556 ?
Cl3 Os3 Re2 134.06(15) . 3_556 ?
Se2 Os3 Re2 119.17(6) . 3_556 ?
Se3 Os3 Re2 58.71(6) 3_556 3_556 ?
Se1 Os3 Re2 58.78(6) . 3_556 ?
Se4 Os3 Re2 118.19(6) 3_556 3_556 ?
Cl3 Os3 Os2 134.06(15) . 3_556 ?
Se2 Os3 Os2 119.17(6) . 3_556 ?
Se3 Os3 Os2 58.71(6) 3_556 3_556 ?
Se1 Os3 Os2 58.78(6) . 3_556 ?
Se4 Os3 Os2 118.19(6) 3_556 3_556 ?
Re2 Os3 Os2 0.00(7) 3_556 3_556 ?
Cl3 Os3 Re1 134.77(13) . . ?
Se2 Os3 Re1 58.89(6) . . ?
Se3 Os3 Re1 118.98(6) 3_556 . ?
Se1 Os3 Re1 58.31(6) . . ?
Se4 Os3 Re1 118.16(6) 3_556 . ?
Re2 Os3 Re1 60.28(3) 3_556 . ?
Os2 Os3 Re1 60.28(3) 3_556 . ?
Cl3 Os3 Os1 134.77(13) . . ?
Se2 Os3 Os1 58.89(6) . . ?
Se3 Os3 Os1 118.98(6) 3_556 . ?
Se1 Os3 Os1 58.31(6) . . ?
Se4 Os3 Os1 118.16(6) 3_556 . ?
Re2 Os3 Os1 60.28(3) 3_556 . ?
Os2 Os3 Os1 60.28(3) 3_556 . ?
Re1 Os3 Os1 0.00(6) . . ?
Cl3 Os3 Os1 135.14(13) . 3_556 ?
Se2 Os3 Os1 118.98(6) . 3_556 ?
Se3 Os3 Os1 58.68(6) 3_556 3_556 ?
Se1 Os3 Os1 118.66(6) . 3_556 ?
Se4 Os3 Os1 58.30(6) 3_556 3_556 ?
Re2 Os3 Os1 59.90(3) 3_556 3_556 ?
Os2 Os3 Os1 59.90(3) 3_556 3_556 ?
Re1 Os3 Os1 90.08(4) . 3_556 ?
Os1 Os3 Os1 90.08(4) . 3_556 ?
Cl3 Os3 Re1 135.14(13) . 3_556 ?
Se2 Os3 Re1 118.98(6) . 3_556 ?
Se3 Os3 Re1 58.68(6) 3_556 3_556 ?
Se1 Os3 Re1 118.66(6) . 3_556 ?
Se4 Os3 Re1 58.30(6) 3_556 3_556 ?
Re2 Os3 Re1 59.90(3) 3_556 3_556 ?
Os2 Os3 Re1 59.90(3) 3_556 3_556 ?
Re1 Os3 Re1 90.08(4) . 3_556 ?
Os1 Os3 Re1 90.08(4) . 3_556 ?
Os1 Os3 Re1 0.00(7) 3_556 3_556 ?
Cl3 Os3 Re2 135.82(14) . . ?
Se2 Os3 Re2 58.81(6) . . ?
Se3 Os3 Re2 118.84(6) 3_556 . ?
Se1 Os3 Re2 118.18(6) . . ?
Se4 Os3 Re2 58.30(5) 3_556 . ?
Re2 Os3 Re2 90.12(4) 3_556 . ?
Os2 Os3 Re2 90.12(4) 3_556 . ?
Re1 Os3 Re2 59.87(3) . . ?
Os1 Os3 Re2 59.87(3) . . ?
Os1 Os3 Re2 60.17(3) 3_556 . ?
Re1 Os3 Re2 60.17(3) 3_556 . ?
Cl1 Re1 Se1 93.8(2) . . ?
Cl1 Re1 Se4 92.5(2) . . ?
Se1 Re1 Se4 89.30(8) . . ?
Cl1 Re1 Se3 89.2(2) . . ?
Se1 Re1 Se3 176.95(8) . . ?
Se4 Re1 Se3 90.15(8) . . ?
Cl1 Re1 Se2 91.2(2) . . ?
Se1 Re1 Se2 89.62(8) . . ?
Se4 Re1 Se2 176.23(8) . . ?
Se3 Re1 Se2 90.74(8) . . ?
Cl1 Re1 Os2 132.6(2) . . ?
Se1 Re1 Os2 119.14(6) . . ?
Se4 Re1 Os2 118.93(6) . . ?
Se3 Re1 Os2 58.67(6) . . ?
Se2 Re1 Os2 58.69(6) . . ?
Cl1 Re1 Re2 132.6(2) . . ?
Se1 Re1 Re2 119.14(6) . . ?
Se4 Re1 Re2 118.93(6) . . ?
Se3 Re1 Re2 58.67(6) . . ?
Se2 Re1 Re2 58.69(6) . . ?
Os2 Re1 Re2 0.00(7) . . ?
Cl1 Re1 Os3 136.2(2) . . ?
Se1 Re1 Os3 58.99(6) . . ?
Se4 Re1 Os3 118.28(6) . . ?
Se3 Re1 Os3 118.82(6) . . ?
Se2 Re1 Os3 58.18(5) . . ?
Os2 Re1 Os3 60.16(3) . . ?
Re2 Re1 Os3 60.16(3) . . ?
Cl1 Re1 Re3 136.2(2) . . ?
Se1 Re1 Re3 58.99(6) . . ?
Se4 Re1 Re3 118.28(6) . . ?
Se3 Re1 Re3 118.82(6) . . ?
Se2 Re1 Re3 58.18(5) . . ?
Os2 Re1 Re3 60.16(3) . . ?
Re2 Re1 Re3 60.16(3) . . ?
Os3 Re1 Re3 0.00(6) . . ?
Cl1 Re1 Re3 133.8(2) . 3_556 ?
Se1 Re1 Re3 118.79(6) . 3_556 ?
Se4 Re1 Re3 58.96(6) . 3_556 ?
Se3 Re1 Re3 58.48(5) . 3_556 ?
Se2 Re1 Re3 118.64(7) . 3_556 ?
Os2 Re1 Re3 59.98(3) . 3_556 ?
Re2 Re1 Re3 59.98(3) . 3_556 ?
Os3 Re1 Re3 89.92(4) . 3_556 ?
Re3 Re1 Re3 89.92(4) . 3_556 ?
Cl1 Re1 Os3 133.8(2) . 3_556 ?
Se1 Re1 Os3 118.79(6) . 3_556 ?
Se4 Re1 Os3 58.96(6) . 3_556 ?
Se3 Re1 Os3 58.48(5) . 3_556 ?
Se2 Re1 Os3 118.64(7) . 3_556 ?
Os2 Re1 Os3 59.98(3) . 3_556 ?
Re2 Re1 Os3 59.98(3) . 3_556 ?
Os3 Re1 Os3 89.92(4) . 3_556 ?
Re3 Re1 Os3 89.92(4) . 3_556 ?
Re3 Re1 Os3 0.00(7) 3_556 3_556 ?
Cl1 Re1 Os2 137.4(2) . 3_556 ?
Se1 Re1 Os2 58.85(5) . 3_556 ?
Se4 Re1 Os2 58.43(5) . 3_556 ?
Se3 Re1 Os2 118.42(6) . 3_556 ?
Se2 Re1 Os2 118.03(6) . 3_556 ?
Os2 Re1 Os2 90.03(4) . 3_556 ?
Re2 Re1 Os2 90.03(4) . 3_556 ?
Os3 Re1 Os2 59.86(3) . 3_556 ?
Re3 Re1 Os2 59.86(3) . 3_556 ?
Re3 Re1 Os2 59.95(3) 3_556 3_556 ?
Os3 Re1 Os2 59.95(3) 3_556 3_556 ?
Cl2 Re2 Se4 94.0(2) . 3_556 ?
Cl2 Re2 Se3 89.5(2) . . ?
Se4 Re2 Se3 176.48(8) 3_556 . ?
Cl2 Re2 Se2 90.8(2) . . ?
Se4 Re2 Se2 89.80(7) 3_556 . ?
Se3 Re2 Se2 90.77(7) . . ?
Cl2 Re2 Se1 93.1(2) . 3_556 ?
Se4 Re2 Se1 88.87(7) 3_556 3_556 ?
Se3 Re2 Se1 90.34(8) . 3_556 ?
Se2 Re2 Se1 175.97(8) . 3_556 ?
Cl2 Re2 Os1 132.48(15) . . ?
Se4 Re2 Os1 118.88(6) 3_556 . ?
Se3 Re2 Os1 58.70(6) . . ?
Se2 Re2 Os1 58.71(6) . . ?
Se1 Re2 Os1 118.87(6) 3_556 . ?
Cl2 Re2 Re1 132.48(15) . . ?
Se4 Re2 Re1 118.88(6) 3_556 . ?
Se3 Re2 Re1 58.70(6) . . ?
Se2 Re2 Re1 58.71(6) . . ?
Se1 Re2 Re1 118.87(6) 3_556 . ?
Os1 Re2 Re1 0.00(7) . . ?
Cl2 Re2 Re3 134.2(2) . 3_556 ?
Se4 Re2 Re3 118.26(6) 3_556 3_556 ?
Se3 Re2 Re3 58.53(6) . 3_556 ?
Se2 Re2 Re3 118.79(7) . 3_556 ?
Se1 Re2 Re3 58.77(6) 3_556 3_556 ?
Os1 Re2 Re3 60.11(3) . 3_556 ?
Re1 Re2 Re3 60.11(3) . 3_556 ?
Cl2 Re2 Os3 134.2(2) . 3_556 ?
Se4 Re2 Os3 118.26(6) 3_556 3_556 ?
Se3 Re2 Os3 58.53(6) . 3_556 ?
Se2 Re2 Os3 118.79(7) . 3_556 ?
Se1 Re2 Os3 58.77(6) 3_556 3_556 ?
Os1 Re2 Os3 60.11(3) . 3_556 ?
Re1 Re2 Os3 60.11(3) . 3_556 ?
Re3 Re2 Os3 0.00(7) 3_556 3_556 ?
Cl2 Re2 Os3 135.8(2) . . ?
Se4 Re2 Os3 58.93(6) 3_556 . ?
Se3 Re2 Os3 118.65(6) . . ?
Se2 Re2 Os3 58.12(6) . . ?
Se1 Re2 Os3 118.04(6) 3_556 . ?
Os1 Re2 Os3 59.97(3) . . ?
Re1 Re2 Os3 59.97(3) . . ?
Re3 Re2 Os3 89.89(4) 3_556 . ?
Os3 Re2 Os3 89.89(4) 3_556 . ?
Cl2 Re2 Re3 135.8(2) . . ?
Se4 Re2 Re3 58.93(6) 3_556 . ?
Se3 Re2 Re3 118.65(6) . . ?
Se2 Re2 Re3 58.12(6) . . ?
Se1 Re2 Re3 118.04(6) 3_556 . ?
Os1 Re2 Re3 59.97(3) . . ?
Re1 Re2 Re3 59.97(3) . . ?
Re3 Re2 Re3 89.89(4) 3_556 . ?
Os3 Re2 Re3 89.89(4) 3_556 . ?
Os3 Re2 Re3 0.00(6) . . ?
Cl2 Re2 Os1 137.54(15) . 3_556 ?
Se4 Re2 Os1 58.39(6) 3_556 3_556 ?
Se3 Re2 Os1 118.39(6) . 3_556 ?
Se2 Re2 Os1 118.00(6) . 3_556 ?
Se1 Re2 Os1 58.16(6) 3_556 3_556 ?
Os1 Re2 Os1 89.97(4) . 3_556 ?
Re1 Re2 Os1 89.97(4) . 3_556 ?
Re3 Re2 Os1 59.87(3) 3_556 3_556 ?
Os3 Re2 Os1 59.87(3) 3_556 3_556 ?
Os3 Re2 Os1 59.88(3) . 3_556 ?
Re3 Re2 Os1 59.88(3) . 3_556 ?
Cl3 Re3 Se2 91.75(14) . . ?
Cl3 Re3 Se3 90.99(14) . 3_556 ?
Se2 Re3 Se3 177.26(8) . 3_556 ?
Cl3 Re3 Se1 91.14(15) . . ?
Se2 Re3 Se1 89.65(8) . . ?
Se3 Re3 Se1 90.45(8) 3_556 . ?
Cl3 Re3 Se4 92.89(15) . 3_556 ?
Se2 Re3 Se4 89.84(8) . 3_556 ?
Se3 Re3 Se4 89.87(8) 3_556 3_556 ?
Se1 Re3 Se4 175.95(8) . 3_556 ?
Cl3 Re3 Re2 134.06(15) . 3_556 ?
Se2 Re3 Re2 119.17(6) . 3_556 ?
Se3 Re3 Re2 58.71(6) 3_556 3_556 ?
Se1 Re3 Re2 58.78(6) . 3_556 ?
Se4 Re3 Re2 118.19(6) 3_556 3_556 ?
Cl3 Re3 Os2 134.06(15) . 3_556 ?
Se2 Re3 Os2 119.17(6) . 3_556 ?
Se3 Re3 Os2 58.71(6) 3_556 3_556 ?
Se1 Re3 Os2 58.78(6) . 3_556 ?
Se4 Re3 Os2 118.19(6) 3_556 3_556 ?
Re2 Re3 Os2 0.00(7) 3_556 3_556 ?
Cl3 Re3 Re1 134.77(13) . . ?
Se2 Re3 Re1 58.89(6) . . ?
Se3 Re3 Re1 118.98(6) 3_556 . ?
Se1 Re3 Re1 58.31(6) . . ?
Se4 Re3 Re1 118.16(6) 3_556 . ?
Re2 Re3 Re1 60.28(3) 3_556 . ?
Os2 Re3 Re1 60.28(3) 3_556 . ?
Cl3 Re3 Os1 134.77(13) . . ?
Se2 Re3 Os1 58.89(6) . . ?
Se3 Re3 Os1 118.98(6) 3_556 . ?
Se1 Re3 Os1 58.31(6) . . ?
Se4 Re3 Os1 118.16(6) 3_556 . ?
Re2 Re3 Os1 60.28(3) 3_556 . ?
Os2 Re3 Os1 60.28(3) 3_556 . ?
Re1 Re3 Os1 0.00(6) . . ?
Cl3 Re3 Os1 135.14(13) . 3_556 ?
Se2 Re3 Os1 118.98(6) . 3_556 ?
Se3 Re3 Os1 58.68(6) 3_556 3_556 ?
Se1 Re3 Os1 118.66(6) . 3_556 ?
Se4 Re3 Os1 58.30(6) 3_556 3_556 ?
Re2 Re3 Os1 59.90(3) 3_556 3_556 ?
Os2 Re3 Os1 59.90(3) 3_556 3_556 ?
Re1 Re3 Os1 90.08(4) . 3_556 ?
Os1 Re3 Os1 90.08(4) . 3_556 ?
Cl3 Re3 Re1 135.14(13) . 3_556 ?
Se2 Re3 Re1 118.98(6) . 3_556 ?
Se3 Re3 Re1 58.68(6) 3_556 3_556 ?
Se1 Re3 Re1 118.66(6) . 3_556 ?
Se4 Re3 Re1 58.30(6) 3_556 3_556 ?
Re2 Re3 Re1 59.90(3) 3_556 3_556 ?
Os2 Re3 Re1 59.90(3) 3_556 3_556 ?
Re1 Re3 Re1 90.08(4) . 3_556 ?
Os1 Re3 Re1 90.08(4) . 3_556 ?
Os1 Re3 Re1 0.00(7) 3_556 3_556 ?
Cl3 Re3 Re2 135.82(14) . . ?
Se2 Re3 Re2 58.81(6) . . ?
Se3 Re3 Re2 118.84(6) 3_556 . ?
Se1 Re3 Re2 118.18(6) . . ?
Se4 Re3 Re2 58.30(5) 3_556 . ?
Re2 Re3 Re2 90.12(4) 3_556 . ?
Os2 Re3 Re2 90.12(4) 3_556 . ?
Re1 Re3 Re2 59.87(3) . . ?
Os1 Re3 Re2 59.87(3) . . ?
Os1 Re3 Re2 60.17(3) 3_556 . ?
Re1 Re3 Re2 60.17(3) 3_556 . ?
Re1 Se1 Os1 0.00(7) . . ?
Re1 Se1 Re3 62.70(6) . . ?
Os1 Se1 Re3 62.70(6) . . ?
Re1 Se1 Os3 62.70(6) . . ?
Os1 Se1 Os3 62.70(6) . . ?
Re3 Se1 Os3 0.00(7) . . ?
Re1 Se1 Re2 62.99(6) . 3_556 ?
Os1 Se1 Re2 62.99(6) . 3_556 ?
Re3 Se1 Re2 62.44(6) . 3_556 ?
Os3 Se1 Re2 62.44(6) . 3_556 ?
Re1 Se1 Os2 62.99(6) . 3_556 ?
Os1 Se1 Os2 62.99(6) . 3_556 ?
Re3 Se1 Os2 62.44(6) . 3_556 ?
Os3 Se1 Os2 62.44(6) . 3_556 ?
Re2 Se1 Os2 0.00(7) 3_556 3_556 ?
Re1 Se1 Cs1 150.06(9) . . ?
Os1 Se1 Cs1 150.06(9) . . ?
Re3 Se1 Cs1 88.56(7) . . ?
Os3 Se1 Cs1 88.56(7) . . ?
Re2 Se1 Cs1 97.45(7) 3_556 . ?
Os2 Se1 Cs1 97.45(7) 3_556 . ?
Re1 Se1 Cs2 103.68(7) . 1_454 ?
Os1 Se1 Cs2 103.68(7) . 1_454 ?
Re3 Se1 Cs2 146.44(8) . 1_454 ?
Os3 Se1 Cs2 146.44(8) . 1_454 ?
Re2 Se1 Cs2 84.00(6) 3_556 1_454 ?
Os2 Se1 Cs2 84.00(6) 3_556 1_454 ?
Cs1 Se1 Cs2 95.91(6) . 1_454 ?
Re3 Se2 Os3 0.00(6) . . ?
Re3 Se2 Re2 63.07(6) . . ?
Os3 Se2 Re2 63.07(6) . . ?
Re3 Se2 Os2 63.07(6) . . ?
Os3 Se2 Os2 63.07(6) . . ?
Re2 Se2 Os2 0.00(7) . . ?
Re3 Se2 Os1 62.93(6) . . ?
Os3 Se2 Os1 62.93(6) . . ?
Re2 Se2 Os1 62.61(6) . . ?
Os2 Se2 Os1 62.61(6) . . ?
Re3 Se2 Re1 62.93(6) . . ?
Os3 Se2 Re1 62.93(6) . . ?
Re2 Se2 Re1 62.61(6) . . ?
Os2 Se2 Re1 62.61(6) . . ?
Os1 Se2 Re1 0.00(7) . . ?
Re3 Se2 Cs1 153.85(9) . 1_655 ?
Os3 Se2 Cs1 153.85(9) . 1_655 ?
Re2 Se2 Cs1 96.75(7) . 1_655 ?
Os2 Se2 Cs1 96.75(7) . 1_655 ?
Os1 Se2 Cs1 93.69(7) . 1_655 ?
Re1 Se2 Cs1 93.69(7) . 1_655 ?
Re3 Se2 Cs2 98.06(7) . 2_556 ?
Os3 Se2 Cs2 98.06(7) . 2_556 ?
Re2 Se2 Cs2 150.58(8) . 2_556 ?
Os2 Se2 Cs2 150.58(8) . 2_556 ?
Os1 Se2 Cs2 131.24(9) . 2_556 ?
Re1 Se2 Cs2 131.24(9) . 2_556 ?
Cs1 Se2 Cs2 106.69(6) 1_655 2_556 ?
Re3 Se3 Os3 0.00(6) 3_556 3_556 ?
Re3 Se3 Os2 62.76(6) 3_556 . ?
Os3 Se3 Os2 62.76(6) 3_556 . ?
Re3 Se3 Re2 62.76(6) 3_556 . ?
Os3 Se3 Re2 62.76(6) 3_556 . ?
Os2 Se3 Re2 0.00(6) . . ?
Re3 Se3 Os1 62.84(6) 3_556 . ?
Os3 Se3 Os1 62.84(6) 3_556 . ?
Os2 Se3 Os1 62.63(6) . . ?
Re2 Se3 Os1 62.63(6) . . ?
Re3 Se3 Re1 62.84(6) 3_556 . ?
Os3 Se3 Re1 62.84(6) 3_556 . ?
Os2 Se3 Re1 62.63(6) . . ?
Re2 Se3 Re1 62.63(6) . . ?
Os1 Se3 Re1 0.00(7) . . ?
Re3 Se3 Cs1 149.39(8) 3_556 1_655 ?
Os3 Se3 Cs1 149.39(8) 3_556 1_655 ?
Os2 Se3 Cs1 93.04(7) . 1_655 ?
Re2 Se3 Cs1 93.04(7) . 1_655 ?
Os1 Se3 Cs1 90.11(7) . 1_655 ?
Re1 Se3 Cs1 90.11(7) . 1_655 ?
Re3 Se3 Cs1 91.81(7) 3_556 3_556 ?
Os3 Se3 Cs1 91.81(7) 3_556 3_556 ?
Os2 Se3 Cs1 101.03(7) . 3_556 ?
Re2 Se3 Cs1 101.03(7) . 3_556 ?
Os1 Se3 Cs1 153.78(8) . 3_556 ?
Re1 Se3 Cs1 153.78(8) . 3_556 ?
Cs1 Se3 Cs1 112.16(6) 1_655 3_556 ?
Re1 Se4 Os1 0.00(7) . . ?
Re1 Se4 Re2 63.18(6) . 3_556 ?
Os1 Se4 Re2 63.18(6) . 3_556 ?
Re1 Se4 Os2 63.18(6) . 3_556 ?
Os1 Se4 Os2 63.18(6) . 3_556 ?
Re2 Se4 Os2 0.00(6) 3_556 3_556 ?
Re1 Se4 Re3 62.74(6) . 3_556 ?
Os1 Se4 Re3 62.74(6) . 3_556 ?
Re2 Se4 Re3 62.78(6) 3_556 3_556 ?
Os2 Se4 Re3 62.78(6) 3_556 3_556 ?
Re1 Se4 Os3 62.74(6) . 3_556 ?
Os1 Se4 Os3 62.74(6) . 3_556 ?
Re2 Se4 Os3 62.78(6) 3_556 3_556 ?
Os2 Se4 Os3 62.78(6) 3_556 3_556 ?
Re3 Se4 Os3 0.00(7) 3_556 3_556 ?
Re1 Se4 Cs1 125.37(8) . 2_445 ?
Os1 Se4 Cs1 125.37(8) . 2_445 ?
Re2 Se4 Cs1 154.72(9) 3_556 2_445 ?
Os2 Se4 Cs1 154.72(9) 3_556 2_445 ?
Re3 Se4 Cs1 98.38(7) 3_556 2_445 ?
Os3 Se4 Cs1 98.38(7) 3_556 2_445 ?
Re1 Se4 Cs2 106.37(7) . 1_454 ?
Os1 Se4 Cs2 106.37(7) . 1_454 ?
Re2 Se4 Cs2 86.34(6) 3_556 1_454 ?
Os2 Se4 Cs2 86.34(6) 3_556 1_454 ?
Re3 Se4 Cs2 149.06(8) 3_556 1_454 ?
Os3 Se4 Cs2 149.06(8) 3_556 1_454 ?
Cs1 Se4 Cs2 110.37(6) 2_445 1_454 ?
Re3 Cl3 Os3 0.00(7) . . ?
Re3 Cl3 Cs2 111.4(2) . 2_556 ?
Os3 Cl3 Cs2 111.4(2) . 2_556 ?
Re3 Cl3 Cs1 103.9(2) . 4_666 ?
Os3 Cl3 Cs1 103.9(2) . 4_666 ?
Cs2 Cl3 Cs1 113.0(2) 2_556 4_666 ?
Re3 Cl3 Cs1 94.8(2) . . ?
Os3 Cl3 Cs1 94.8(2) . . ?
Cs2 Cl3 Cs1 119.1(2) 2_556 . ?
Cs1 Cl3 Cs1 112.08(14) 4_666 . ?
Re1 Cl1 Os1 0.00(6) . . ?
Re1 Cl1 Cs1 156.5(3) . 4_665 ?
Os1 Cl1 Cs1 156.5(3) . 4_665 ?
Re1 Cl1 Cs1 90.2(2) . 1_655 ?
Os1 Cl1 Cs1 90.2(2) . 1_655 ?
Cs1 Cl1 Cs1 109.32(15) 4_665 1_655 ?
Re2 Cl2 Os2 0.00(7) . . ?
Re2 Cl2 Cs2 100.2(2) . . ?
Os2 Cl2 Cs2 100.2(2) . . ?
Re2 Cl2 Cs1 87.0(2) . 1_655 ?
Os2 Cl2 Cs1 87.0(2) . 1_655 ?
Cs2 Cl2 Cs1 171.0(2) . 1_655 ?
O1 Cs1 Cl3 100.8(5) . 4_565 ?
O1 Cs1 Cl1 57.8(5) . 4_566 ?
Cl3 Cs1 Cl1 153.98(14) 4_565 4_566 ?
O1 Cs1 Se2 66.5(5) . 1_455 ?
Cl3 Cs1 Se2 115.96(11) 4_565 1_455 ?
Cl1 Cs1 Se2 71.58(11) 4_566 1_455 ?
O1 Cs1 Se4 75.0(5) . 2_455 ?
Cl3 Cs1 Se4 60.27(10) 4_565 2_455 ?
Cl1 Cs1 Se4 97.31(11) 4_566 2_455 ?
Se2 Cs1 Se4 139.96(7) 1_455 2_455 ?
O1 Cs1 Cl3 97.4(5) . . ?
Cl3 Cs1 Cl3 113.41(14) 4_565 . ?
Cl1 Cs1 Cl3 60.66(13) 4_566 . ?
Se2 Cs1 Cl3 130.03(10) 1_455 . ?
Se4 Cs1 Cl3 64.15(9) 2_455 . ?
O1 Cs1 Se3 125.0(5) . 1_455 ?
Cl3 Cs1 Se3 95.31(10) 4_565 1_455 ?
Cl1 Cs1 Se3 109.02(11) 4_566 1_455 ?
Se2 Cs1 Se3 59.13(5) 1_455 1_455 ?
Se4 Cs1 Se3 152.76(7) 2_455 1_455 ?
Cl3 Cs1 Se3 123.26(10) . 1_455 ?
O1 Cs1 Se3 145.1(5) . 3_556 ?
Cl3 Cs1 Se3 110.64(10) 4_565 3_556 ?
Cl1 Cs1 Se3 87.67(12) 4_566 3_556 ?
Se2 Cs1 Se3 110.20(6) 1_455 3_556 ?
Se4 Cs1 Se3 107.52(6) 2_455 3_556 ?
Cl3 Cs1 Se3 56.67(9) . 3_556 ?
Se3 Cs1 Se3 67.84(6) 1_455 3_556 ?
O1 Cs1 Cl1 89.3(5) . 1_455 ?
Cl3 Cs1 Cl1 60.01(12) 4_565 1_455 ?
Cl1 Cs1 Cl1 127.6(2) 4_566 1_455 ?
Se2 Cs1 Cl1 57.49(10) 1_455 1_455 ?
Se4 Cs1 Cl1 113.13(10) 2_455 1_455 ?
Cl3 Cs1 Cl1 171.62(13) . 1_455 ?
Se3 Cs1 Cl1 55.23(10) 1_455 1_455 ?
Se3 Cs1 Cl1 119.24(10) 3_556 1_455 ?
O1 Cs1 Se1 131.9(5) . . ?
Cl3 Cs1 Se1 64.93(10) 4_565 . ?
Cl1 Cs1 Se1 116.36(12) 4_566 . ?
Se2 Cs1 Se1 161.52(7) 1_455 . ?
Se4 Cs1 Se1 57.85(5) 2_455 . ?
Cl3 Cs1 Se1 55.76(9) . . ?
Se3 Cs1 Se1 102.55(6) 1_455 . ?
Se3 Cs1 Se1 55.89(5) 3_556 . ?
Cl1 Cs1 Se1 115.89(11) 1_455 . ?
O1 Cs1 Cl2 101.2(5) . 1_455 ?
Cl3 Cs1 Cl2 148.03(13) 4_565 1_455 ?
Cl1 Cs1 Cl2 57.47(14) 4_566 1_455 ?
Se2 Cs1 Cl2 54.50(9) 1_455 1_455 ?
Se4 Cs1 Cl2 148.93(10) 2_455 1_455 ?
Cl3 Cs1 Cl2 86.27(12) . 1_455 ?
Se3 Cs1 Cl2 52.92(9) 1_455 1_455 ?
Se3 Cs1 Cl2 58.15(10) 3_556 1_455 ?
Cl1 Cs1 Cl2 97.48(12) 1_455 1_455 ?
Se1 Cs1 Cl2 113.98(10) . 1_455 ?
O1 Cs1 Re1 93.0(5) . 1_455 ?
Cl3 Cs1 Re1 91.07(9) 4_565 1_455 ?
Cl1 Cs1 Re1 103.77(11) 4_566 1_455 ?
Se2 Cs1 Re1 34.09(4) 1_455 1_455 ?
Se4 Cs1 Re1 144.97(6) 2_455 1_455 ?
Cl3 Cs1 Re1 150.87(9) . 1_455 ?
Se3 Cs1 Re1 34.16(4) 1_455 1_455 ?
Se3 Cs1 Re1 101.06(5) 3_556 1_455 ?
Cl1 Cs1 Re1 32.61(8) 1_455 1_455 ?
Se1 Cs1 Re1 130.70(5) . 1_455 ?
Cl2 Cs1 Re1 64.98(8) 1_455 1_455 ?
Cl2 Cs2 Cl2 180.0 3_657 . ?
Cl2 Cs2 Cl3 82.30(14) 3_657 4_666 ?
Cl2 Cs2 Cl3 97.70(14) . 4_666 ?
Cl2 Cs2 Cl3 97.69(14) 3_657 2_546 ?
Cl2 Cs2 Cl3 82.30(14) . 2_546 ?
Cl3 Cs2 Cl3 180.0 4_666 2_546 ?
Cl2 Cs2 O1 121.4(4) 3_657 4_766 ?
Cl2 Cs2 O1 58.6(4) . 4_766 ?
Cl3 Cs2 O1 116.6(4) 4_666 4_766 ?
Cl3 Cs2 O1 63.4(4) 2_546 4_766 ?
Cl2 Cs2 O1 58.6(4) 3_657 2_446 ?
Cl2 Cs2 O1 121.4(4) . 2_446 ?
Cl3 Cs2 O1 63.4(4) 4_666 2_446 ?
Cl3 Cs2 O1 116.6(4) 2_546 2_446 ?
O1 Cs2 O1 179.998(2) 4_766 2_446 ?
Cl2 Cs2 Se4 121.30(10) 3_657 3_556 ?
Cl2 Cs2 Se4 58.70(10) . 3_556 ?
Cl3 Cs2 Se4 63.39(10) 4_666 3_556 ?
Cl3 Cs2 Se4 116.61(10) 2_546 3_556 ?
O1 Cs2 Se4 116.4(4) 4_766 3_556 ?
O1 Cs2 Se4 63.6(4) 2_446 3_556 ?
Cl2 Cs2 Se4 58.70(10) 3_657 1_656 ?
Cl2 Cs2 Se4 121.30(10) . 1_656 ?
Cl3 Cs2 Se4 116.61(10) 4_666 1_656 ?
Cl3 Cs2 Se4 63.39(10) 2_546 1_656 ?
O1 Cs2 Se4 63.6(4) 4_766 1_656 ?
O1 Cs2 Se4 116.4(4) 2_446 1_656 ?
Se4 Cs2 Se4 180.0 3_556 1_656 ?
Cl2 Cs2 Se2 113.40(11) 3_657 4_666 ?
Cl2 Cs2 Se2 66.60(11) . 4_666 ?
Cl3 Cs2 Se2 56.80(9) 4_666 4_666 ?
Cl3 Cs2 Se2 123.20(9) 2_546 4_666 ?
O1 Cs2 Se2 59.9(4) 4_766 4_666 ?
O1 Cs2 Se2 120.1(4) 2_446 4_666 ?
Se4 Cs2 Se2 86.74(5) 3_556 4_666 ?
Se4 Cs2 Se2 93.26(5) 1_656 4_666 ?
Cl2 Cs2 Se2 66.60(11) 3_657 2_546 ?
Cl2 Cs2 Se2 113.40(11) . 2_546 ?
Cl3 Cs2 Se2 123.20(9) 4_666 2_546 ?
Cl3 Cs2 Se2 56.80(9) 2_546 2_546 ?
O1 Cs2 Se2 120.1(4) 4_766 2_546 ?
O1 Cs2 Se2 59.9(4) 2_446 2_546 ?
Se4 Cs2 Se2 93.26(5) 3_556 2_546 ?
Se4 Cs2 Se2 86.74(5) 1_656 2_546 ?
Se2 Cs2 Se2 180.0 4_666 2_546 ?
Cl2 Cs2 Se1 57.39(11) 3_657 1_656 ?
Cl2 Cs2 Se1 122.61(11) . 1_656 ?
Cl3 Cs2 Se1 63.97(10) 4_666 1_656 ?
Cl3 Cs2 Se1 116.02(10) 2_546 1_656 ?
O1 Cs2 Se1 81.1(4) 4_766 1_656 ?
O1 Cs2 Se1 98.9(4) 2_446 1_656 ?
Se4 Cs2 Se1 126.77(4) 3_556 1_656 ?
Se4 Cs2 Se1 53.23(4) 1_656 1_656 ?
Se2 Cs2 Se1 57.88(5) 4_666 1_656 ?
Se2 Cs2 Se1 122.12(5) 2_546 1_656 ?
Cl2 Cs2 Se1 122.61(11) 3_657 3_556 ?
Cl2 Cs2 Se1 57.39(11) . 3_556 ?
Cl3 Cs2 Se1 116.03(10) 4_666 3_556 ?
Cl3 Cs2 Se1 63.97(10) 2_546 3_556 ?
O1 Cs2 Se1 98.9(4) 4_766 3_556 ?
O1 Cs2 Se1 81.1(4) 2_446 3_556 ?
Se4 Cs2 Se1 53.23(4) 3_556 3_556 ?
Se4 Cs2 Se1 126.77(4) 1_656 3_556 ?
Se2 Cs2 Se1 122.12(5) 4_666 3_556 ?
Se2 Cs2 Se1 57.88(5) 2_546 3_556 ?
Se1 Cs2 Se1 180.0 1_656 3_556 ?
Cs1 O1 Cs2 126.7(8) . 2_456 ?

loop_
_geom_bond_atom_site_label_1
_geom_bond_atom_site_label_2
_geom_bond_distance
_geom_bond_site_symmetry_2
_geom_bond_publ_flag
Os1 Cl1 2.419(5) . ?
Os1 Se1 2.510(2) . ?
Os1 Se4 2.512(2) . ?
Os1 Se3 2.520(2) . ?
Os1 Se2 2.521(2) . ?
Os1 Os2 2.6191(12) . ?
Os1 Re2 2.6191(12) . ?
Os1 Os3 2.6215(11) . ?
Os1 Re3 2.6215(11) . ?
Os1 Re3 2.6247(12) 3_556 ?
Os1 Os3 2.6247(12) 3_556 ?
Os1 Os2 2.6324(12) 3_556 ?
Os2 Cl2 2.403(6) . ?
Os2 Se4 2.513(2) 3_556 ?
Os2 Se3 2.519(2) . ?
Os2 Se2 2.520(2) . ?
Os2 Se1 2.529(2) 3_556 ?
Os2 Re1 2.6191(12) . ?
Os2 Re3 2.6212(12) 3_556 ?
Os2 Os3 2.6212(12) 3_556 ?
Os2 Os3 2.6266(12) . ?
Os2 Re3 2.6266(12) . ?
Os2 Re1 2.6324(12) 3_556 ?
Os3 Cl3 2.433(5) . ?
Os3 Se2 2.502(2) . ?
Os3 Se3 2.515(2) 3_556 ?
Os3 Se1 2.528(2) . ?
Os3 Se4 2.530(2) 3_556 ?
Os3 Re2 2.6212(12) 3_556 ?
Os3 Os2 2.6212(12) 3_556 ?
Os3 Re1 2.6215(11) . ?
Os3 Os1 2.6248(12) 3_556 ?
Os3 Re1 2.6248(12) 3_556 ?
Os3 Re2 2.6266(12) . ?
Re1 Cl1 2.419(5) . ?
Re1 Se1 2.510(2) . ?
Re1 Se4 2.512(2) . ?
Re1 Se3 2.520(2) . ?
Re1 Se2 2.521(2) . ?
Re1 Re2 2.6191(12) . ?
Re1 Re3 2.6215(11) . ?
Re1 Re3 2.6247(12) 3_556 ?
Re1 Os3 2.6247(12) 3_556 ?
Re1 Os2 2.6324(12) 3_556 ?
Re2 Cl2 2.403(6) . ?
Re2 Se4 2.513(2) 3_556 ?
Re2 Se3 2.519(2) . ?
Re2 Se2 2.520(2) . ?
Re2 Se1 2.529(2) 3_556 ?
Re2 Re3 2.6212(12) 3_556 ?
Re2 Os3 2.6212(12) 3_556 ?
Re2 Re3 2.6266(12) . ?
Re2 Os1 2.6324(12) 3_556 ?
Re3 Cl3 2.433(5) . ?
Re3 Se2 2.502(2) . ?
Re3 Se3 2.515(2) 3_556 ?
Re3 Se1 2.528(2) . ?
Re3 Se4 2.530(2) 3_556 ?
Re3 Re2 2.6212(12) 3_556 ?
Re3 Os2 2.6212(12) 3_556 ?
Re3 Os1 2.6248(12) 3_556 ?
Re3 Re1 2.6248(12) 3_556 ?
Se1 Re2 2.529(2) 3_556 ?
Se1 Os2 2.529(2) 3_556 ?
Se1 Cs1 3.885(3) . ?
Se1 Cs2 3.988(2) 1_454 ?
Se2 Cs1 3.555(3) 1_655 ?
Se2 Cs2 3.915(2) 2_556 ?
Se3 Re3 2.515(2) 3_556 ?
Se3 Os3 2.515(2) 3_556 ?
Se3 Cs1 3.710(3) 1_655 ?
Se3 Cs1 3.751(3) 3_556 ?
Se4 Re2 2.513(2) 3_556 ?
Se4 Os2 2.513(2) 3_556 ?
Se4 Re3 2.530(2) 3_556 ?
Se4 Os3 2.530(2) 3_556 ?
Se4 Cs1 3.646(3) 2_445 ?
Se4 Cs2 3.888(2) 1_454 ?
Cl3 Cs2 3.493(5) 2_556 ?
Cl3 Cs1 3.516(6) 4_666 ?
Cl3 Cs1 3.684(6) . ?
Cl1 Cs1 3.545(6) 4_665 ?
Cl1 Cs1 3.775(7) 1_655 ?
Cl2 Cs2 3.394(6) . ?
Cl2 Cs1 4.042(6) 1_655 ?
Cs1 O1 3.21(2) . ?
Cs1 Cl3 3.516(6) 4_565 ?
Cs1 Cl1 3.545(6) 4_566 ?
Cs1 Se2 3.555(3) 1_455 ?
Cs1 Se4 3.646(3) 2_455 ?
Cs1 Se3 3.710(3) 1_455 ?
Cs1 Se3 3.751(3) 3_556 ?
Cs1 Cl1 3.775(7) 1_455 ?
Cs1 Cl2 4.042(6) 1_455 ?
Cs1 Re1 4.489(2) 1_455 ?
Cs2 Cl2 3.394(6) 3_657 ?
Cs2 Cl3 3.493(5) 4_666 ?
Cs2 Cl3 3.493(5) 2_546 ?
Cs2 O1 3.50(3) 4_766 ?
Cs2 O1 3.50(3) 2_446 ?
Cs2 Se4 3.888(2) 3_556 ?
Cs2 Se4 3.888(2) 1_656 ?
Cs2 Se2 3.915(2) 4_666 ?
Cs2 Se2 3.915(2) 2_546 ?
Cs2 Se1 3.988(2) 1_656 ?
Cs2 Se1 3.988(2) 3_556 ?
O1 Cs2 3.50(3) 2_456 ?
